data_2000229
loop_
_publ_author_name
'Kratochv\'il, B.'
'Ondr\'a\<cek, J.'
'Novotn\'y, J.'
'Haber, V.'

_publ_section_title
;
 Structure of a zinc(II) complex with a non-symmetrical tetradentate
 Schiff base
;
_journal_issue 10
_journal_name_full 'Acta Crystallographica Section C'
_journal_page_first 2207
_journal_page_last 2209
_journal_paper_doi 10.1107/S0108270191003207
_journal_volume 47
_journal_year 1991
_chemical_formula_moiety 'C11 H18 N3 O2 Zn1,Br1'
_chemical_formula_sum 'C11 H18 Br N3 O2 Zn'
_chemical_formula_weight 369.57
_symmetry_cell_setting monoclinic
_symmetry_space_group_name_Hall '-P 2ybc'
_symmetry_space_group_name_H-M 'P 1 21/c 1'
_cell_angle_alpha 90
_cell_angle_beta 102.360(10)
_cell_angle_gamma 90
_cell_formula_units_Z 4
_cell_length_a 9.1290(10)
_cell_length_b 14.2070(10)
_cell_length_c 11.0030(10)
_cell_volume 1394.0(2)
_diffrn_radiation_type Mo
_diffrn_radiation_wavelength 0.71073
_exptl_absorpt_coefficient_mu 4.64
_exptl_crystal_density_diffrn 1.76
_exptl_crystal_density_meas 1.770(10)
_exptl_crystal_F_000 744
_cod_data_source_file ab0195.cif
_cod_data_source_block ab0195a
_cod_depositor_comments
;

  Adding _atom_site_type_symbol to avoid confusion of H and non-existing
  Hc atoms. Adding _atom_site_attached_hydrogens to 'OW' atom to make
  authors' formula and calculated formula agree.

  Andrius Merkys
  2013-10-30

  Reducing the attached hydrogen count for atom 'OW' from 2 to 0 since
  the hydrogen atoms for this water moiety are explicitly described in
  the coordinate loop.

  Antanas Vaitkus
  2016-10-20
;
_cod_original_cell_volume 1393.9(2)
_cod_original_formula_sum 'C11 H18 Br1 N3 O2 Zn1'
_cod_database_code 2000229

loop_
_atom_site_type_symbol
_atom_site_label
_atom_site_fract_x
_atom_site_fract_y
_atom_site_fract_z
_atom_site_U_iso_or_equiv
_atom_site_attached_hydrogens
Br Br .20046(4) .82506(3) .90504(4) .04100(10) 0
Zn Zn .17059(4) .44172(3) .15589(3) .02820(10) 0
O O1 .1520(2) .4020(2) -.0211(2) .0387(7) 0
O OW .1309(3) .5822(2) .1287(3) .0312(7) 0
N N1 .3951(3) .4165(2) .1897(2) .0307(8) 0
N N2 .2148(4) .4351(2) .3576(3) .0364(9) 0
N N3 -.0396(4) .3944(3) .1729(3) .0413(10) 0
C C1 .4692(4) .4290(3) .3206(3) .0404(11) 0
C C2 .3639(4) .3942(3) .4017(3) .0351(10) 0
C C3 .0895(5) .3827(3) .3911(4) .0470(13) 0
C C4 -.0548(5) .4077(4) .3019(4) .0509(14) 0
C C5 .2593(4) .3789(2) -.0798(3) .0295(9) 0
C C6 .2206(4) .3554(3) -.2068(3) .0338(10) 0
C C7 .3263(4) .3298(3) -.2723(4) .0384(12) 0
C C8 .4773(5) .3282(3) -.2161(4) .0428(12) 0
C C9 .5193(4) .3498(2) -.0921(4) .0360(11) 0
C C10 .4133(4) .3744(2) -.0207(3) .0289(9) 0
C C11 .4720(4) .3915(3) .1107(3) .0321(10) 0
H H1OW .039(5) .597(3) .102(4) .043(11) 0
H H2OW .150(4) .612(3) .188(4) .029(12) 0
H HN2 .216(4) .490(3) .385(3) .031(10) 0
H H1N3 -.101(5) .426(3) .123(4) .052(14) 0
H H2N3 -.064(6) .342(4) .150(5) .061(16) 0
H H1C1 .484(4) .496(3) .326(4) .044(11) 0
H H2C1 .568(5) .397(3) .345(4) .051(11) 0
H H1C2 .356(4) .327(3) .396(3) .033(10) 0
H H2C2 .403(4) .410(3) .486(4) .044(10) 0
H H1C3 .087(4) .401(3) .481(4) .052(11) 0
H H2C3 .094(5) .321(3) .372(4) .059(14) 0
H H1C4 -.127(5) .373(4) .316(4) .063(14) 0
H H2C4 -.085(4) .476(3) .318(4) .045(11) 0
H HC6 .119(5) .355(3) -.242(4) .058(13) 0
H HC7 .291(4) .308(2) -.357(4) .036(10) 0
H HC8 .560(5) .310(3) -.255(4) .062(13) 0
H HC9 .623(5) .344(3) -.044(4) .044(11) 0
H HC11 .575(5) .385(3) .134(4) .057(12) 0
